data_4337345
loop_
_publ_author_name
'Komine, Nobuyuki'
'Buell, Ren\'e W'
'Chen, Chun-Hsing'
'Hui, Alice K.'
'Pink, Maren'
'Caulton, Kenneth G.'

_publ_section_title
;
 Probing the steric and electronic characteristics of a new bis-pyrrolide
 pincer ligand.
;
_journal_issue 3
_journal_name_full 'Inorganic chemistry'
_journal_page_first 1361
_journal_page_last 1369
_journal_paper_doi 10.1021/ic402120r
_journal_volume 53
_journal_year 2014
_chemical_formula_sum 'C31 H47 N3 Zn'
_chemical_formula_weight 527.09
_chemical_name_systematic
; 
 ? 
;
_space_group_IT_number 14
_symmetry_cell_setting monoclinic
_symmetry_space_group_name_Hall '-P 2ybc'
_symmetry_space_group_name_H-M 'P 1 21/c 1'
_atom_sites_solution_hydrogens geom
_atom_sites_solution_primary direct
_atom_sites_solution_secondary difmap
_audit_creation_method SHELXL-97
_cell_angle_alpha 90.00
_cell_angle_beta 106.6290(10)
_cell_angle_gamma 90.00
_cell_formula_units_Z 4
_cell_length_a 13.6754(7)
_cell_length_b 19.5172(10)
_cell_length_c 11.5242(6)
_cell_measurement_reflns_used 5435
_cell_measurement_temperature 150(2)
_cell_measurement_theta_max 30.04
_cell_measurement_theta_min 2.60
_cell_volume 2947.2(3)
_computing_cell_refinement 'Bruker SAINT'
_computing_data_collection 'Bruker APEX2'
_computing_data_reduction 'Bruker SAINT'
_computing_molecular_graphics 'Bruker SHELXTL'
_computing_publication_material 'Bruker SHELXTL'
_computing_structure_refinement 'SHELXL-97 (Sheldrick, 2008)'
_computing_structure_solution 'SHELXS-97 (Sheldrick, 2008)'
_diffrn_ambient_temperature 150(2)
_diffrn_measured_fraction_theta_full 0.971
_diffrn_measured_fraction_theta_max 0.971
_diffrn_measurement_device_type 'Bruker APEX-II CCD'
_diffrn_measurement_method '\f and \w scans'
_diffrn_radiation_monochromator graphite
_diffrn_radiation_source 'fine-focus sealed tube'
_diffrn_radiation_type MoK\a
_diffrn_radiation_wavelength 0.71073
_diffrn_reflns_av_R_equivalents 0.0268
_diffrn_reflns_av_sigmaI/netI 0.0473
_diffrn_reflns_limit_h_max 12
_diffrn_reflns_limit_h_min -19
_diffrn_reflns_limit_k_max 16
_diffrn_reflns_limit_k_min -27
_diffrn_reflns_limit_l_max 16
_diffrn_reflns_limit_l_min -15
_diffrn_reflns_number 14967
_diffrn_reflns_theta_full 30.07
_diffrn_reflns_theta_max 30.07
_diffrn_reflns_theta_min 1.55
_exptl_absorpt_coefficient_mu 0.856
_exptl_absorpt_correction_T_max 0.8145
_exptl_absorpt_correction_T_min 0.7834
_exptl_absorpt_correction_type multi-scan
_exptl_absorpt_process_details 'R. Blessing 1995'
_exptl_crystal_colour yellow
_exptl_crystal_density_diffrn 1.188
_exptl_crystal_density_method 'not measured'
_exptl_crystal_description block
_exptl_crystal_F_000 1136
_exptl_crystal_size_max 0.30
_exptl_crystal_size_mid 0.25
_exptl_crystal_size_min 0.25
_refine_diff_density_max 0.606
_refine_diff_density_min -0.316
_refine_diff_density_rms 0.080
_refine_ls_extinction_method none
_refine_ls_goodness_of_fit_ref 1.067
_refine_ls_hydrogen_treatment constr
_refine_ls_matrix_type full
_refine_ls_number_parameters 335
_refine_ls_number_reflns 8409
_refine_ls_number_restraints 6
_refine_ls_restrained_S_all 1.068
_refine_ls_R_factor_all 0.0553
_refine_ls_R_factor_gt 0.0400
_refine_ls_shift/su_max 0.002
_refine_ls_shift/su_mean 0.000
_refine_ls_structure_factor_coef Fsqd
_refine_ls_weighting_details 'calc w=1/[\s^2^(Fo^2^)+(0.0712P)^2^+0.2932P] where P=(Fo^2^+2Fc^2^)/3'
_refine_ls_weighting_scheme calc
_refine_ls_wR_factor_gt 0.1143
_refine_ls_wR_factor_ref 0.1278
_reflns_number_gt 6582
_reflns_number_total 8409
_reflns_threshold_expression >2sigma(I)
_cod_data_source_file ic402120r_si_003.cif
_cod_data_source_block 12044
_cod_depositor_comments
;
The following automatic conversions were performed:

'_symmetry_cell_setting' value 'Monoclinic' changed to 'monoclinic'
according to
/usr/data/users/saulius/automatic-downloads/current/ACS/lib/dictionaries/cif_core.dic
dictionary named 'cif_core.dic' version 2.4.2 from
2011-04-26.

'_exptl_absorpt_correction_type' value 'Multi-Scan'
changed to 'multi-scan' according to
/usr/data/users/saulius/automatic-downloads/current/ACS/lib/dictionaries/cif_core.dic
dictionary named 'cif_core.dic' version 2.4.2 from 2011-04-26.

Automatic conversion script
Id: cif_fix_values 2281 2013-09-26 08:29:07Z andrius 
;
_cod_original_sg_symbol_H-M 'P2(1)/c  '
_cod_database_code 4337345

loop_
_symmetry_equiv_pos_as_xyz
'x, y, z'
'-x, y+1/2, -z+1/2'
'-x, -y, -z'
'x, -y-1/2, z-1/2'

loop_
_atom_site_label
_atom_site_type_symbol
_atom_site_fract_x
_atom_site_fract_y
_atom_site_fract_z
_atom_site_U_iso_or_equiv
_atom_site_adp_type
_atom_site_occupancy
_atom_site_symmetry_multiplicity
_atom_site_calc_flag
_atom_site_refinement_flags
_atom_site_disorder_assembly
_atom_site_disorder_group
Zn1 Zn 0.263308(15) 0.693152(11) 0.72375(2) 0.02224(8) Uani 1 1 d D . .
C30A C 0.3684(7) 0.7646(5) 0.7760(6) 0.0348(14) Uani 0.50 1 d PDU A 1
H30A H 0.3871 0.7669 0.8655 0.042 Uiso 0.50 1 calc PR A 1
H30B H 0.4297 0.7488 0.7544 0.042 Uiso 0.50 1 calc PR A 1
C31A C 0.346(3) 0.8364(5) 0.729(4) 0.071(5) Uani 0.50 1 d PDU A 1
H31A H 0.4094 0.8630 0.7487 0.107 Uiso 0.50 1 calc PR A 1
H31B H 0.2978 0.8579 0.7664 0.107 Uiso 0.50 1 calc PR A 1
H31C H 0.3161 0.8352 0.6408 0.107 Uiso 0.50 1 calc PR A 1
C30B C 0.3700(7) 0.7624(5) 0.7315(6) 0.0348(14) Uani 0.50 1 d PDU A 2
H30C H 0.4323 0.7472 0.7937 0.042 Uiso 0.50 1 calc PR A 2
H30D H 0.3856 0.7617 0.6527 0.042 Uiso 0.50 1 calc PR A 2
C31B C 0.351(3) 0.8358(5) 0.759(4) 0.071(5) Uani 0.50 1 d PDU A 2
H31D H 0.4137 0.8625 0.7678 0.107 Uiso 0.50 1 calc PR A 2
H31E H 0.3314 0.8381 0.8337 0.107 Uiso 0.50 1 calc PR A 2
H31F H 0.2963 0.8547 0.6918 0.107 Uiso 0.50 1 calc PR A 2
N1 N 0.12421(10) 0.66377(7) 0.64441(13) 0.0180(3) Uani 1 1 d . A .
N2 N 0.26254(10) 0.60193(7) 0.81579(13) 0.0168(3) Uani 1 1 d . A .
N3 N 0.50179(11) 0.63765(8) 1.00244(14) 0.0215(3) Uani 1 1 d . A .
H3 H 0.4827 0.6466 1.0676 0.026 Uiso 1 1 calc R . .
C1 C 0.04576(13) 0.68638(9) 0.55131(16) 0.0191(3) Uani 1 1 d . . .
C2 C -0.04013(12) 0.64641(9) 0.54511(16) 0.0204(3) Uani 1 1 d . A .
H2A H -0.1052 0.6518 0.4878 0.024 Uiso 1 1 calc R . .
C3 C -0.01495(12) 0.59679(9) 0.63731(16) 0.0178(3) Uani 1 1 d . . .
C4 C 0.08930(12) 0.60870(9) 0.69908(16) 0.0169(3) Uani 1 1 d . A .
C5 C 0.16575(12) 0.57721(9) 0.79924(16) 0.0166(3) Uani 1 1 d . . .
C6 C 0.15010(13) 0.52710(9) 0.87924(17) 0.0219(4) Uani 1 1 d . A .
H6A H 0.0832 0.5105 0.8713 0.026 Uiso 1 1 calc R . .
C7 C 0.23166(14) 0.50179(10) 0.96966(18) 0.0255(4) Uani 1 1 d . . .
H7A H 0.2205 0.4685 1.0247 0.031 Uiso 1 1 calc R A .
C8 C 0.33042(13) 0.52502(10) 0.98031(17) 0.0239(4) Uani 1 1 d . A .
H8A H 0.3875 0.5068 1.0401 0.029 Uiso 1 1 calc R . .
C9 C 0.34268(12) 0.57527(9) 0.90141(16) 0.0187(3) Uani 1 1 d . . .
C10 C 0.44455(12) 0.60157(9) 0.90299(15) 0.0182(3) Uani 1 1 d . A .
C11 C 0.50039(12) 0.59684(9) 0.82073(15) 0.0180(3) Uani 1 1 d . . .
C12 C 0.59346(12) 0.63287(9) 0.87386(16) 0.0200(3) Uani 1 1 d . A .
H12A H 0.6473 0.6388 0.8379 0.024 Uiso 1 1 calc R . .
C13 C 0.59269(12) 0.65743(9) 0.98473(16) 0.0206(3) Uani 1 1 d . . .
C14 C -0.08965(13) 0.54222(10) 0.65513(17) 0.0217(4) Uani 1 1 d . A .
C15 C -0.11715(15) 0.55431(11) 0.77420(19) 0.0288(4) Uani 1 1 d . . .
H15A H -0.0544 0.5580 0.8414 0.043 Uiso 1 1 calc R A .
H15B H -0.1580 0.5158 0.7889 0.043 Uiso 1 1 calc R . .
H15C H -0.1565 0.5968 0.7680 0.043 Uiso 1 1 calc R . .
C16 C -0.04795(16) 0.46939(10) 0.6499(2) 0.0312(4) Uani 1 1 d . . .
H16A H -0.0456 0.4596 0.5674 0.047 Uiso 1 1 calc R A .
H16B H -0.0927 0.4362 0.6732 0.047 Uiso 1 1 calc R . .
H16C H 0.0210 0.4660 0.7059 0.047 Uiso 1 1 calc R . .
C17 C -0.18971(15) 0.54643(13) 0.5518(2) 0.0366(5) Uani 1 1 d . . .
H17A H -0.1755 0.5387 0.4742 0.055 Uiso 1 1 calc R A .
H17B H -0.2202 0.5919 0.5517 0.055 Uiso 1 1 calc R . .
H17C H -0.2372 0.5114 0.5637 0.055 Uiso 1 1 calc R . .
C18 C 0.05810(14) 0.74568(10) 0.47297(18) 0.0244(4) Uani 1 1 d . A .
C19 C -0.03241(16) 0.74914(12) 0.3584(2) 0.0346(5) Uani 1 1 d . . .
H19A H -0.0945 0.7606 0.3804 0.052 Uiso 1 1 calc R A .
H19B H -0.0411 0.7046 0.3174 0.052 Uiso 1 1 calc R . .
H19C H -0.0195 0.7844 0.3040 0.052 Uiso 1 1 calc R . .
C20 C 0.06423(18) 0.81322(10) 0.5437(2) 0.0355(5) Uani 1 1 d . . .
H20A H 0.1215 0.8111 0.6176 0.053 Uiso 1 1 calc R A .
H20B H 0.0006 0.8201 0.5651 0.053 Uiso 1 1 calc R . .
H20C H 0.0745 0.8514 0.4932 0.053 Uiso 1 1 calc R . .
C21 C 0.15547(17) 0.73761(13) 0.4334(2) 0.0374(5) Uani 1 1 d . . .
H21A H 0.2152 0.7388 0.5048 0.056 Uiso 1 1 calc R A .
H21B H 0.1599 0.7751 0.3786 0.056 Uiso 1 1 calc R . .
H21C H 0.1536 0.6937 0.3915 0.056 Uiso 1 1 calc R . .
C22 C 0.57344(15) 0.54215(11) 0.66815(19) 0.0298(4) Uani 1 1 d . . .
H22A H 0.6038 0.5851 0.6510 0.045 Uiso 1 1 calc R A .
H22B H 0.5581 0.5126 0.5964 0.045 Uiso 1 1 calc R . .
H22C H 0.6215 0.5188 0.7362 0.045 Uiso 1 1 calc R . .
C23 C 0.40382(15) 0.59927(11) 0.59791(18) 0.0293(4) Uani 1 1 d . . .
H23A H 0.4319 0.6454 0.5968 0.044 Uiso 1 1 calc R A .
H23B H 0.3360 0.6025 0.6104 0.044 Uiso 1 1 calc R . .
H23C H 0.3983 0.5765 0.5205 0.044 Uiso 1 1 calc R . .
C24 C 0.42247(15) 0.48881(10) 0.71083(19) 0.0284(4) Uani 1 1 d . . .
H24A H 0.3566 0.4972 0.7262 0.043 Uiso 1 1 calc R A .
H24B H 0.4663 0.4621 0.7777 0.043 Uiso 1 1 calc R . .
H24C H 0.4115 0.4633 0.6349 0.043 Uiso 1 1 calc R . .
C25 C 0.47435(13) 0.55788(10) 0.70084(16) 0.0210(3) Uani 1 1 d . A .
C26 C 0.67025(15) 0.69962(10) 1.07798(19) 0.0276(4) Uani 1 1 d . A .
C27 C 0.76762(17) 0.70601(14) 1.0406(2) 0.0413(6) Uani 1 1 d . . .
H27A H 0.7966 0.6604 1.0374 0.062 Uiso 1 1 calc R A .
H27B H 0.8169 0.7343 1.0997 0.062 Uiso 1 1 calc R . .
H27C H 0.7522 0.7275 0.9605 0.062 Uiso 1 1 calc R . .
C28 C 0.6953(2) 0.66440(17) 1.2018(2) 0.0551(8) Uani 1 1 d . . .
H28A H 0.7250 0.6192 1.1966 0.083 Uiso 1 1 calc R A .
H28B H 0.6327 0.6591 1.2262 0.083 Uiso 1 1 calc R . .
H28C H 0.7443 0.6924 1.2618 0.083 Uiso 1 1 calc R . .
C29 C 0.6268(2) 0.77077(14) 1.0879(3) 0.0591(8) Uani 1 1 d . . .
H29A H 0.6143 0.7947 1.0102 0.089 Uiso 1 1 calc R A .
H29B H 0.6756 0.7970 1.1511 0.089 Uiso 1 1 calc R . .
H29C H 0.5624 0.7663 1.1087 0.089 Uiso 1 1 calc R . .

loop_
_atom_site_aniso_label
_atom_site_aniso_U_11
_atom_site_aniso_U_22
_atom_site_aniso_U_33
_atom_site_aniso_U_23
_atom_site_aniso_U_13
_atom_site_aniso_U_12
Zn1 0.01464(11) 0.01928(12) 0.03124(13) 0.00374(9) 0.00407(8) -0.00352(7)
C30A 0.0240(11) 0.0268(12) 0.053(5) 0.001(3) 0.010(3) -0.0085(10)
C31A 0.054(3) 0.0358(15) 0.120(16) -0.009(3) 0.018(7) -0.0198(14)
C30B 0.0240(11) 0.0268(12) 0.053(5) 0.001(3) 0.010(3) -0.0085(10)
C31B 0.054(3) 0.0358(15) 0.120(16) -0.009(3) 0.018(7) -0.0198(14)
N1 0.0133(6) 0.0190(7) 0.0214(7) 0.0023(6) 0.0043(5) -0.0008(5)
N2 0.0127(6) 0.0185(7) 0.0183(7) 0.0005(6) 0.0032(5) -0.0014(5)
N3 0.0172(6) 0.0291(8) 0.0178(7) -0.0036(6) 0.0043(5) -0.0050(6)
C1 0.0159(7) 0.0202(8) 0.0206(8) 0.0020(7) 0.0042(6) 0.0025(6)
C2 0.0135(7) 0.0247(9) 0.0212(8) -0.0005(7) 0.0022(6) 0.0013(6)
C3 0.0125(7) 0.0202(8) 0.0210(8) -0.0039(7) 0.0054(6) -0.0014(6)
C4 0.0134(7) 0.0184(8) 0.0190(8) -0.0001(6) 0.0047(6) -0.0010(6)
C5 0.0127(7) 0.0175(7) 0.0196(8) -0.0016(6) 0.0048(6) -0.0008(6)
C6 0.0168(7) 0.0238(9) 0.0261(9) 0.0040(7) 0.0076(6) -0.0017(7)
C7 0.0246(9) 0.0273(9) 0.0259(9) 0.0089(8) 0.0093(7) -0.0002(7)
C8 0.0188(8) 0.0296(9) 0.0211(9) 0.0052(8) 0.0021(6) 0.0007(7)
C9 0.0144(7) 0.0220(8) 0.0182(8) -0.0012(7) 0.0023(6) -0.0009(6)
C10 0.0137(7) 0.0217(8) 0.0167(8) 0.0002(7) 0.0005(6) -0.0007(6)
C11 0.0140(7) 0.0197(8) 0.0177(8) 0.0000(6) 0.0002(6) -0.0003(6)
C12 0.0140(7) 0.0232(8) 0.0219(8) 0.0007(7) 0.0037(6) -0.0013(6)
C13 0.0149(7) 0.0234(8) 0.0209(8) -0.0003(7) 0.0008(6) -0.0026(6)
C14 0.0156(7) 0.0257(9) 0.0249(9) -0.0038(7) 0.0074(6) -0.0071(6)
C15 0.0224(8) 0.0358(11) 0.0326(10) -0.0041(9) 0.0151(8) -0.0055(8)
C16 0.0342(10) 0.0218(9) 0.0411(12) -0.0068(9) 0.0163(9) -0.0094(8)
C17 0.0188(9) 0.0490(13) 0.0374(12) -0.0014(10) 0.0008(8) -0.0139(9)
C18 0.0212(8) 0.0253(9) 0.0256(9) 0.0085(8) 0.0050(7) 0.0011(7)
C19 0.0298(10) 0.0405(12) 0.0283(10) 0.0137(9) 0.0000(8) 0.0003(9)
C20 0.0378(11) 0.0230(10) 0.0425(13) 0.0076(9) 0.0065(9) 0.0006(8)
C21 0.0315(10) 0.0437(13) 0.0417(12) 0.0185(11) 0.0183(9) 0.0040(9)
C22 0.0229(9) 0.0389(11) 0.0282(10) -0.0108(9) 0.0080(7) -0.0031(8)
C23 0.0286(9) 0.0350(11) 0.0203(9) -0.0009(8) 0.0009(7) 0.0017(8)
C24 0.0267(9) 0.0275(9) 0.0279(10) -0.0047(8) 0.0027(7) -0.0041(8)
C25 0.0169(7) 0.0254(9) 0.0187(8) -0.0032(7) 0.0022(6) -0.0002(6)
C26 0.0223(8) 0.0313(10) 0.0277(10) -0.0065(8) 0.0044(7) -0.0091(7)
C27 0.0253(10) 0.0570(15) 0.0412(13) -0.0162(11) 0.0090(9) -0.0187(10)
C28 0.0568(16) 0.076(2) 0.0236(11) -0.0038(12) -0.0028(10) -0.0363(15)
C29 0.0450(14) 0.0393(14) 0.087(2) -0.0296(15) 0.0089(14) -0.0073(12)

loop_
_atom_type_symbol
_atom_type_description
_atom_type_scat_dispersion_real
_atom_type_scat_dispersion_imag
_atom_type_scat_source
C C 0.0033 0.0016 'International Tables Vol C Tables 4.2.6.8 and 6.1.1.4'
H H 0.0000 0.0000 'International Tables Vol C Tables 4.2.6.8 and 6.1.1.4'
N N 0.0061 0.0033 'International Tables Vol C Tables 4.2.6.8 and 6.1.1.4'
Zn Zn 0.2839 1.4301 'International Tables Vol C Tables 4.2.6.8 and 6.1.1.4'

loop_
_geom_angle_atom_site_label_1
_geom_angle_atom_site_label_2
_geom_angle_atom_site_label_3
_geom_angle
N1 Zn1 C30A 151.9(3)
N1 Zn1 C30B 146.5(3)
C30A Zn1 C30B 15.2(3)
N1 Zn1 N2 80.80(6)
C30A Zn1 N2 124.1(3)
C30B Zn1 N2 132.6(3)
C31A C30A Zn1 119.6(13)
C31A C30A H30A 107.4
Zn1 C30A H30A 107.4
C31A C30A H30B 107.4
Zn1 C30A H30B 107.4
H30A C30A H30B 106.9
C30A C31A H31A 109.5
C30A C31A H31B 109.5
H31A C31A H31B 109.5
C30A C31A H31C 109.5
H31A C31A H31C 109.5
H31B C31A H31C 109.5
C31B C30B Zn1 119.7(14)
C31B C30B H30C 107.4
Zn1 C30B H30C 107.4
C31B C30B H30D 107.4
Zn1 C30B H30D 107.4
H30C C30B H30D 106.9
C30B C31B H31D 109.5
C30B C31B H31E 109.5
H31D C31B H31E 109.5
C30B C31B H31F 109.5
H31D C31B H31F 109.5
H31E C31B H31F 109.5
C1 N1 C4 108.19(14)
C1 N1 Zn1 136.19(12)
C4 N1 Zn1 115.40(11)
C9 N2 C5 121.02(15)
C9 N2 Zn1 125.61(11)
C5 N2 Zn1 112.16(11)
C13 N3 C10 110.03(15)
C13 N3 H3 125.0
C10 N3 H3 125.0
N1 C1 C2 108.82(15)
N1 C1 C18 121.68(15)
C2 C1 C18 129.50(16)
C1 C2 C3 109.03(15)
C1 C2 H2A 125.5
C3 C2 H2A 125.5
C2 C3 C4 105.07(14)
C2 C3 C14 123.54(15)
C4 C3 C14 131.34(16)
N1 C4 C3 108.89(14)
N1 C4 C5 114.99(14)
C3 C4 C5 136.09(16)
N2 C5 C6 118.52(15)
N2 C5 C4 114.11(15)
C6 C5 C4 127.36(15)
C7 C6 C5 120.22(16)
C7 C6 H6A 119.9
C5 C6 H6A 119.9
C6 C7 C8 120.12(17)
C6 C7 H7A 119.9
C8 C7 H7A 119.9
C9 C8 C7 118.02(16)
C9 C8 H8A 121.0
C7 C8 H8A 121.0
N2 C9 C8 121.92(15)
N2 C9 C10 116.05(15)
C8 C9 C10 122.00(15)
C11 C10 N3 108.08(14)
C11 C10 C9 132.25(16)
N3 C10 C9 119.66(15)
C10 C11 C12 105.83(15)
C10 C11 C25 128.54(15)
C12 C11 C25 125.52(16)
C13 C12 C11 109.19(15)
C13 C12 H12A 125.4
C11 C12 H12A 125.4
C12 C13 N3 106.86(15)
C12 C13 C26 131.36(17)
N3 C13 C26 121.78(17)
C3 C14 C17 109.84(16)
C3 C14 C16 111.63(15)
C17 C14 C16 106.06(17)
C3 C14 C15 110.83(15)
C17 C14 C15 106.95(16)
C16 C14 C15 111.31(17)
C14 C15 H15A 109.5
C14 C15 H15B 109.5
H15A C15 H15B 109.5
C14 C15 H15C 109.5
H15A C15 H15C 109.5
H15B C15 H15C 109.5
C14 C16 H16A 109.5
C14 C16 H16B 109.5
H16A C16 H16B 109.5
C14 C16 H16C 109.5
H16A C16 H16C 109.5
H16B C16 H16C 109.5
C14 C17 H17A 109.5
C14 C17 H17B 109.5
H17A C17 H17B 109.5
C14 C17 H17C 109.5
H17A C17 H17C 109.5
H17B C17 H17C 109.5
C1 C18 C19 110.44(16)
C1 C18 C21 110.80(16)
C19 C18 C21 107.70(17)
C1 C18 C20 109.83(17)
C19 C18 C20 109.07(17)
C21 C18 C20 108.95(17)
C18 C19 H19A 109.5
C18 C19 H19B 109.5
H19A C19 H19B 109.5
C18 C19 H19C 109.5
H19A C19 H19C 109.5
H19B C19 H19C 109.5
C18 C20 H20A 109.5
C18 C20 H20B 109.5
H20A C20 H20B 109.5
C18 C20 H20C 109.5
H20A C20 H20C 109.5
H20B C20 H20C 109.5
C18 C21 H21A 109.5
C18 C21 H21B 109.5
H21A C21 H21B 109.5
C18 C21 H21C 109.5
H21A C21 H21C 109.5
H21B C21 H21C 109.5
C25 C22 H22A 109.5
C25 C22 H22B 109.5
H22A C22 H22B 109.5
C25 C22 H22C 109.5
H22A C22 H22C 109.5
H22B C22 H22C 109.5
C25 C23 H23A 109.5
C25 C23 H23B 109.5
H23A C23 H23B 109.5
C25 C23 H23C 109.5
H23A C23 H23C 109.5
H23B C23 H23C 109.5
C25 C24 H24A 109.5
C25 C24 H24B 109.5
H24A C24 H24B 109.5
C25 C24 H24C 109.5
H24A C24 H24C 109.5
H24B C24 H24C 109.5
C11 C25 C23 111.77(15)
C11 C25 C22 109.11(14)
C23 C25 C22 108.67(16)
C11 C25 C24 111.14(16)
C23 C25 C24 108.56(15)
C22 C25 C24 107.47(16)
C27 C26 C13 109.61(17)
C27 C26 C29 109.8(2)
C13 C26 C29 109.75(18)
C27 C26 C28 108.7(2)
C13 C26 C28 109.92(17)
C29 C26 C28 109.1(2)
C26 C27 H27A 109.5
C26 C27 H27B 109.5
H27A C27 H27B 109.5
C26 C27 H27C 109.5
H27A C27 H27C 109.5
H27B C27 H27C 109.5
C26 C28 H28A 109.5
C26 C28 H28B 109.5
H28A C28 H28B 109.5
C26 C28 H28C 109.5
H28A C28 H28C 109.5
H28B C28 H28C 109.5
C26 C29 H29A 109.5
C26 C29 H29B 109.5
H29A C29 H29B 109.5
C26 C29 H29C 109.5
H29A C29 H29C 109.5
H29B C29 H29C 109.5

loop_
_geom_bond_atom_site_label_1
_geom_bond_atom_site_label_2
_geom_bond_distance
Zn1 N1 1.9462(14)
Zn1 C30A 1.969(8)
Zn1 C30B 1.972(8)
Zn1 N2 2.0740(15)
C30A C31A 1.504(13)
C30A H30A 0.9900
C30A H30B 0.9900
C31A H31A 0.9800
C31A H31B 0.9800
C31A H31C 0.9800
C30B C31B 1.504(13)
C30B H30C 0.9900
C30B H30D 0.9900
C31B H31D 0.9800
C31B H31E 0.9800
C31B H31F 0.9800
N1 C1 1.356(2)
N1 C4 1.397(2)
N2 C9 1.351(2)
N2 C5 1.370(2)
N3 C13 1.372(2)
N3 C10 1.382(2)
N3 H3 0.8800
C1 C2 1.395(2)
C1 C18 1.507(3)
C2 C3 1.406(3)
C2 H2A 0.9500
C3 C4 1.419(2)
C3 C14 1.530(2)
C4 C5 1.453(2)
C5 C6 1.402(2)
C6 C7 1.382(3)
C6 H6A 0.9500
C7 C8 1.396(3)
C7 H7A 0.9500
C8 C9 1.380(3)
C8 H8A 0.9500
C9 C10 1.480(2)
C10 C11 1.380(2)
C11 C12 1.429(2)
C11 C25 1.527(2)
C12 C13 1.367(3)
C12 H12A 0.9500
C13 C26 1.518(2)
C14 C17 1.538(3)
C14 C16 1.539(3)
C14 C15 1.541(3)
C15 H15A 0.9800
C15 H15B 0.9800
C15 H15C 0.9800
C16 H16A 0.9800
C16 H16B 0.9800
C16 H16C 0.9800
C17 H17A 0.9800
C17 H17B 0.9800
C17 H17C 0.9800
C18 C19 1.532(3)
C18 C21 1.534(3)
C18 C20 1.539(3)
C19 H19A 0.9800
C19 H19B 0.9800
C19 H19C 0.9800
C20 H20A 0.9800
C20 H20B 0.9800
C20 H20C 0.9800
C21 H21A 0.9800
C21 H21B 0.9800
C21 H21C 0.9800
C22 C25 1.538(3)
C22 H22A 0.9800
C22 H22B 0.9800
C22 H22C 0.9800
C23 C25 1.528(3)
C23 H23A 0.9800
C23 H23B 0.9800
C23 H23C 0.9800
C24 C25 1.543(3)
C24 H24A 0.9800
C24 H24B 0.9800
C24 H24C 0.9800
C26 C27 1.517(3)
C26 C29 1.528(3)
C26 C28 1.532(3)
C27 H27A 0.9800
C27 H27B 0.9800
C27 H27C 0.9800
C28 H28A 0.9800
C28 H28B 0.9800
C28 H28C 0.9800
C29 H29A 0.9800
C29 H29B 0.9800
C29 H29C 0.9800

loop_
_geom_torsion_atom_site_label_1
_geom_torsion_atom_site_label_2
_geom_torsion_atom_site_label_3
_geom_torsion_atom_site_label_4
_geom_torsion
N1 Zn1 C30A C31A -11(2)
C30B Zn1 C30A C31A 71(3)
N2 Zn1 C30A C31A -160.4(19)
N1 Zn1 C30B C31B 60.5(19)
C30A Zn1 C30B C31B -62(3)
N2 Zn1 C30B C31B -123.2(18)
C30A Zn1 N1 C1 30.2(5)
C30B Zn1 N1 C1 2.1(5)
N2 Zn1 N1 C1 -175.10(18)
C30A Zn1 N1 C4 -143.5(4)
C30B Zn1 N1 C4 -171.6(4)
N2 Zn1 N1 C4 11.19(12)
N1 Zn1 N2 C9 177.87(15)
C30A Zn1 N2 C9 -16.2(3)
C30B Zn1 N2 C9 -0.1(3)
N1 Zn1 N2 C5 -14.68(12)
C30A Zn1 N2 C5 151.2(3)
C30B Zn1 N2 C5 167.4(3)
C4 N1 C1 C2 0.1(2)
Zn1 N1 C1 C2 -173.94(14)
C4 N1 C1 C18 -179.90(16)
Zn1 N1 C1 C18 6.1(3)
N1 C1 C2 C3 -0.1(2)
C18 C1 C2 C3 179.86(18)
C1 C2 C3 C4 0.1(2)
C1 C2 C3 C14 -177.76(16)
C1 N1 C4 C3 -0.01(19)
Zn1 N1 C4 C3 175.41(11)
C1 N1 C4 C5 178.36(15)
Zn1 N1 C4 C5 -6.22(19)
C2 C3 C4 N1 -0.06(19)
C14 C3 C4 N1 177.57(17)
C2 C3 C4 C5 -177.93(19)
C14 C3 C4 C5 -0.3(3)
C9 N2 C5 C6 4.9(3)
Zn1 N2 C5 C6 -163.25(13)
C9 N2 C5 C4 -176.61(15)
Zn1 N2 C5 C4 15.28(18)
N1 C4 C5 N2 -6.6(2)
C3 C4 C5 N2 171.18(19)
N1 C4 C5 C6 171.78(17)
C3 C4 C5 C6 -10.4(3)
N2 C5 C6 C7 -2.3(3)
C4 C5 C6 C7 179.35(18)
C5 C6 C7 C8 -1.3(3)
C6 C7 C8 C9 2.4(3)
C5 N2 C9 C8 -3.8(3)
Zn1 N2 C9 C8 162.65(14)
C5 N2 C9 C10 174.36(15)
Zn1 N2 C9 C10 -19.2(2)
C7 C8 C9 N2 0.0(3)
C7 C8 C9 C10 -177.98(18)
C13 N3 C10 C11 1.2(2)
C13 N3 C10 C9 -179.67(16)
N2 C9 C10 C11 -65.2(3)
C8 C9 C10 C11 112.9(2)
N2 C9 C10 N3 115.87(18)
C8 C9 C10 N3 -66.0(2)
N3 C10 C11 C12 -1.07(19)
C9 C10 C11 C12 179.93(18)
N3 C10 C11 C25 175.25(17)
C9 C10 C11 C25 -3.7(3)
C10 C11 C12 C13 0.6(2)
C25 C11 C12 C13 -175.86(16)
C11 C12 C13 N3 0.1(2)
C11 C12 C13 C26 -178.98(19)
C10 N3 C13 C12 -0.8(2)
C10 N3 C13 C26 178.40(17)
C2 C3 C14 C17 5.2(2)
C4 C3 C14 C17 -172.08(19)
C2 C3 C14 C16 122.53(19)
C4 C3 C14 C16 -54.7(3)
C2 C3 C14 C15 -112.8(2)
C4 C3 C14 C15 70.0(2)
N1 C1 C18 C19 166.29(17)
C2 C1 C18 C19 -13.7(3)
N1 C1 C18 C21 47.0(2)
C2 C1 C18 C21 -132.9(2)
N1 C1 C18 C20 -73.4(2)
C2 C1 C18 C20 106.6(2)
C10 C11 C25 C23 83.4(2)
C12 C11 C25 C23 -101.0(2)
C10 C11 C25 C22 -156.41(18)
C12 C11 C25 C22 19.2(2)
C10 C11 C25 C24 -38.1(2)
C12 C11 C25 C24 137.58(18)
C12 C13 C26 C27 -8.0(3)
N3 C13 C26 C27 173.09(19)
C12 C13 C26 C29 112.7(3)
N3 C13 C26 C29 -66.3(3)
C12 C13 C26 C28 -127.4(2)
N3 C13 C26 C28 53.7(3)
